data_2212731
loop_
_publ_author_name
'Clegg, William'
'Martin, Nicola C.'

_publ_section_title <i>trans</i>-Bis(aniline-\k<i>N</i>)dichlorobis(ethanol-\k<i>O</i>)cobalt(II)
_journal_coeditor_code WN2117
_journal_issue 3
_journal_name_full 'Acta Crystallographica Section E'
_journal_page_first m856
_journal_page_last m856
_journal_paper_doi 10.1107/S1600536807007805
_journal_volume 63
_journal_year 2007
_chemical_formula_iupac '[Co Cl2 (C6 H7 N)2 (C2 H6 O)2]'
_chemical_formula_moiety 'C16 H26 Cl2 Co N2 O2'
_chemical_formula_sum 'C16 H26 Cl2 Co N2 O2'
_chemical_formula_weight 408.22
_chemical_name_systematic
;
trans-Bis(aniline-\kN)dichlorobis(ethanol-\kO)cobalt(II)
;
_space_group_IT_number 2
_symmetry_cell_setting triclinic
_symmetry_space_group_name_Hall '-P 1'
_symmetry_space_group_name_H-M 'P -1'
_atom_sites_solution_hydrogens mixed
_atom_sites_solution_primary direct
_atom_sites_solution_secondary difmap
_audit_creation_method SHELXL97
_cell_angle_alpha 87.642(5)
_cell_angle_beta 81.726(5)
_cell_angle_gamma 73.017(5)
_cell_formula_units_Z 1
_cell_length_a 5.8166(16)
_cell_length_b 6.8339(19)
_cell_length_c 12.263(3)
_cell_measurement_reflns_used 2052
_cell_measurement_temperature 160(2)
_cell_measurement_theta_max 28.64
_cell_measurement_theta_min 3.12
_cell_volume 461.3(2)
_computing_cell_refinement 'SAINT (Bruker, 2001)'
_computing_data_collection 'SMART (Bruker, 2001)'
_computing_data_reduction SAINT
_computing_molecular_graphics SHELXTL
_computing_publication_material 'SHELXTL and local programs'
_computing_structure_refinement SHELXTL
_computing_structure_solution 'SHELXTL (Sheldrick, 2001)'
_diffrn_ambient_temperature 160(2)
_diffrn_detector_area_resol_mean 8.192
_diffrn_measured_fraction_theta_full 0.983
_diffrn_measured_fraction_theta_max 0.983
_diffrn_measurement_device_type 'Bruker SMART 1K CCD area-detector'
_diffrn_measurement_method 'thin-slice \w'
_diffrn_radiation_monochromator graphite
_diffrn_radiation_source 'sealed tube'
_diffrn_radiation_type MoK\a
_diffrn_radiation_wavelength 0.71073
_diffrn_reflns_av_R_equivalents 0.0271
_diffrn_reflns_av_sigmaI/netI 0.0480
_diffrn_reflns_limit_h_max 6
_diffrn_reflns_limit_h_min -6
_diffrn_reflns_limit_k_max 7
_diffrn_reflns_limit_k_min -8
_diffrn_reflns_limit_l_max 14
_diffrn_reflns_limit_l_min -14
_diffrn_reflns_number 2296
_diffrn_reflns_theta_full 25.00
_diffrn_reflns_theta_max 25.00
_diffrn_reflns_theta_min 1.68
_diffrn_standards_number 0
_exptl_absorpt_coefficient_mu 1.229
_exptl_absorpt_correction_T_max 0.950
_exptl_absorpt_correction_T_min 0.710
_exptl_absorpt_correction_type multi-scan
_exptl_absorpt_process_details '(SADABS; Sheldrick, 2004)'
_exptl_crystal_colour pink
_exptl_crystal_density_diffrn 1.469
_exptl_crystal_density_method 'not measured'
_exptl_crystal_description block
_exptl_crystal_F_000 213
_exptl_crystal_size_max 0.30
_exptl_crystal_size_mid 0.20
_exptl_crystal_size_min 0.04
_refine_diff_density_max 0.819
_refine_diff_density_min -0.948
_refine_ls_extinction_method none
_refine_ls_goodness_of_fit_ref 1.028
_refine_ls_hydrogen_treatment mixed
_refine_ls_matrix_type full
_refine_ls_number_parameters 116
_refine_ls_number_reflns 1583
_refine_ls_number_restraints 3
_refine_ls_restrained_S_all 1.027
_refine_ls_R_factor_all 0.0509
_refine_ls_R_factor_gt 0.0401
_refine_ls_shift/su_max 0.000
_refine_ls_shift/su_mean 0.000
_refine_ls_structure_factor_coef Fsqd
_refine_ls_weighting_details 'w = 1/[\s^2^(Fo^2^)+(0.0677P)^2^] where P=(Fo^2^+2Fc^2^)/3'
_refine_ls_weighting_scheme calc
_refine_ls_wR_factor_gt 0.1004
_refine_ls_wR_factor_ref 0.1050
_reflns_number_gt 1278
_reflns_number_total 1583
_reflns_threshold_expression I>2\s(I)
_cod_data_source_file wn2117.cif
_cod_data_source_block I
_cod_database_code 2212731
_cod_database_fobs_code 2212731

loop_
_symmetry_equiv_pos_as_xyz
'x, y, z'
'-x, -y, -z'

loop_
_atom_site_type_symbol
_atom_site_label
_atom_site_fract_x
_atom_site_fract_y
_atom_site_fract_z
_atom_site_U_iso_or_equiv
_atom_site_adp_type
_atom_site_calc_flag
_atom_site_refinement_flags
_atom_site_occupancy
Co Co 0.5000 0.5000 0.5000 0.0127(2) Uani d S 1
Cl Cl 0.26740(13) 0.26735(11) 0.45695(6) 0.0178(2) Uani d . 1
O O 0.2256(4) 0.5979(3) 0.63639(18) 0.0165(5) Uani d D 1
H H1O 0.095(4) 0.608(5) 0.613(3) 0.020 Uiso d D 1
C C1 0.2075(6) 0.7554(5) 0.7133(3) 0.0215(8) Uani d . 1
H H1A 0.1462 0.8907 0.6787 0.026 Uiso calc R 1
H H1B 0.3710 0.7442 0.7319 0.026 Uiso calc R 1
C C2 0.0399(7) 0.7412(6) 0.8177(3) 0.0291(9) Uani d . 1
H H2A -0.1218 0.7512 0.7995 0.044 Uiso calc R 1
H H2B 0.0287 0.8532 0.8674 0.044 Uiso calc R 1
H H2C 0.1041 0.6099 0.8539 0.044 Uiso calc R 1
N N 0.2846(5) 0.7522(4) 0.4102(2) 0.0158(6) Uani d D 1
H H1C 0.293(7) 0.860(3) 0.444(3) 0.019 Uiso d D 1
H H1D 0.139(3) 0.743(5) 0.432(3) 0.019 Uiso d D 1
C C3 0.3387(6) 0.7559(4) 0.2928(3) 0.0153(7) Uani d . 1
C C4 0.5275(6) 0.8296(5) 0.2440(3) 0.0225(8) Uani d . 1
H H4 0.6184 0.8803 0.2885 0.027 Uiso calc R 1
C C5 0.5829(7) 0.8292(5) 0.1308(3) 0.0267(8) Uani d . 1
H H5 0.7112 0.8811 0.0979 0.032 Uiso calc R 1
C C6 0.4557(7) 0.7549(5) 0.0649(3) 0.0292(9) Uani d . 1
H H6 0.4958 0.7547 -0.0130 0.035 Uiso calc R 1
C C7 0.2666(7) 0.6797(5) 0.1139(3) 0.0274(8) Uani d . 1
H H7 0.1777 0.6273 0.0692 0.033 Uiso calc R 1
C C8 0.2086(6) 0.6813(5) 0.2273(3) 0.0209(8) Uani d . 1
H H8 0.0789 0.6311 0.2603 0.025 Uiso calc R 1

loop_
_atom_site_aniso_label
_atom_site_aniso_U_11
_atom_site_aniso_U_22
_atom_site_aniso_U_33
_atom_site_aniso_U_12
_atom_site_aniso_U_13
_atom_site_aniso_U_23
Co 0.0061(3) 0.0094(3) 0.0209(4) 0.0015(2) -0.0035(2) -0.0010(2)
Cl 0.0090(4) 0.0140(4) 0.0297(5) -0.0008(3) -0.0050(3) -0.0037(3)
O 0.0090(12) 0.0161(11) 0.0240(13) -0.0006(9) -0.0058(10) -0.0030(9)
C1 0.0161(18) 0.0168(17) 0.031(2) -0.0030(14) -0.0039(15) -0.0049(14)
C2 0.029(2) 0.0248(19) 0.031(2) -0.0056(16) 0.0007(17) -0.0067(16)
N 0.0097(14) 0.0112(13) 0.0248(16) 0.0009(11) -0.0049(12) -0.0015(11)
C3 0.0124(17) 0.0069(14) 0.0227(17) 0.0036(12) -0.0032(13) 0.0009(12)
C4 0.0173(19) 0.0158(16) 0.035(2) -0.0046(14) -0.0069(15) 0.0042(14)
C5 0.0185(19) 0.0197(18) 0.036(2) 0.0002(15) 0.0019(16) 0.0078(15)
C6 0.030(2) 0.0197(18) 0.028(2) 0.0065(16) -0.0001(16) 0.0035(15)
C7 0.030(2) 0.0189(17) 0.032(2) -0.0016(15) -0.0120(16) -0.0043(15)
C8 0.0184(18) 0.0155(17) 0.0280(19) -0.0030(14) -0.0042(14) -0.0004(14)

loop_
_atom_type_symbol
_atom_type_description
_atom_type_scat_dispersion_real
_atom_type_scat_dispersion_imag
_atom_type_scat_source
C C 0.0033 0.0016 'International Tables Vol C Tables 4.2.6.8 and 6.1.1.4'
H H 0.0000 0.0000 'International Tables Vol C Tables 4.2.6.8 and 6.1.1.4'
N N 0.0061 0.0033 'International Tables Vol C Tables 4.2.6.8 and 6.1.1.4'
O O 0.0106 0.0060 'International Tables Vol C Tables 4.2.6.8 and 6.1.1.4'
Cl Cl 0.1484 0.1585 'International Tables Vol C Tables 4.2.6.8 and 6.1.1.4'
Co Co 0.3494 0.9721 'International Tables Vol C Tables 4.2.6.8 and 6.1.1.4'

loop_
_geom_angle_atom_site_label_1
_geom_angle_atom_site_label_2
_geom_angle_atom_site_label_3
_geom_angle_site_symmetry_1
_geom_angle_site_symmetry_3
_geom_angle
_geom_angle_publ_flag
Cl Co Cl . 2_666 180 ?
Cl Co O . . 86.06(6) y
Cl Co O 2_666 2_666 86.06(7) ?
Cl Co O 2_666 . 93.94(7) ?
Cl Co O . 2_666 93.94(6) ?
Cl Co N . . 92.33(8) y
Cl Co N 2_666 . 87.67(8) ?
Cl Co N 2_666 2_666 92.33(8) ?
Cl Co N . 2_666 87.67(8) ?
O Co O . 2_666 180 ?
O Co N . . 86.22(10) y
O Co N 2_666 . 93.78(10) ?
O Co N 2_666 2_666 86.22(10) ?
O Co N . 2_666 93.78(10) ?
N Co N . 2_666 180 ?
Co O H1O . . 106(3) ?
Co O C1 . . 126.4(2) ?
H1O O C1 . . 113(3) ?
O C1 H1A . . 109.3 ?
O C1 H1B . . 109.3 ?
O C1 C2 . . 111.8(3) ?
H1A C1 H1B . . 107.9 ?
H1A C1 C2 . . 109.3 ?
H1B C1 C2 . . 109.3 ?
C1 C2 H2A . . 109.5 ?
C1 C2 H2B . . 109.5 ?
C1 C2 H2C . . 109.5 ?
H2A C2 H2B . . 109.5 ?
H2A C2 H2C . . 109.5 ?
H2B C2 H2C . . 109.5 ?
Co N H1C . . 103(2) ?
Co N H1D . . 101(2) ?
Co N C3 . . 118.62(19) ?
H1C N H1D . . 106(3) ?
H1C N C3 . . 115(2) ?
H1D N C3 . . 112(2) ?
N C3 C4 . . 119.9(3) ?
N C3 C8 . . 120.5(3) ?
C4 C3 C8 . . 119.6(3) ?
C3 C4 H4 . . 120.1 ?
C3 C4 C5 . . 119.9(3) ?
H4 C4 C5 . . 120.1 ?
C4 C5 H5 . . 119.5 ?
C4 C5 C6 . . 121.1(4) ?
H5 C5 C6 . . 119.5 ?
C5 C6 H6 . . 120.4 ?
C5 C6 C7 . . 119.1(4) ?
H6 C6 C7 . . 120.4 ?
C6 C7 H7 . . 119.9 ?
C6 C7 C8 . . 120.1(3) ?
H7 C7 C8 . . 119.9 ?
C3 C8 C7 . . 120.2(3) ?
C3 C8 H8 . . 119.9 ?
C7 C8 H8 . . 119.9 ?

loop_
_geom_bond_atom_site_label_1
_geom_bond_atom_site_label_2
_geom_bond_site_symmetry_2
_geom_bond_distance
_geom_bond_publ_flag
Co Cl . 2.4836(9) y
Co Cl 2_666 2.4835(9) ?
Co O . 2.120(2) y
Co O 2_666 2.120(2) ?
Co N . 2.175(3) y
Co N 2_666 2.175(3) ?
O H1O . 0.833(10) ?
O C1 . 1.431(4) ?
C1 H1A . 0.990 ?
C1 H1B . 0.990 ?
C1 C2 . 1.512(5) ?
C2 H2A . 0.980 ?
C2 H2B . 0.980 ?
C2 H2C . 0.980 ?
N H1C . 0.873(10) ?
N H1D . 0.869(10) ?
N C3 . 1.431(4) ?
C3 C4 . 1.388(5) ?
C3 C8 . 1.382(5) ?
C4 H4 . 0.950 ?
C4 C5 . 1.378(5) ?
C5 H5 . 0.950 ?
C5 C6 . 1.372(6) ?
C6 H6 . 0.950 ?
C6 C7 . 1.396(6) ?
C7 H7 . 0.950 ?
C7 C8 . 1.383(5) ?
C8 H8 . 0.950 ?

loop_
_geom_hbond_atom_site_label_D
_geom_hbond_atom_site_label_H
_geom_hbond_atom_site_label_A
_geom_hbond_site_symmetry_A
_geom_hbond_distance_DH
_geom_hbond_distance_HA
_geom_hbond_distance_DA
_geom_hbond_angle_DHA
_geom_hbond_publ_flag
O H1O Cl 2_566 0.833(10) 2.306(14) 3.114(2) 163(3) y
N H1C Cl 1_565 0.873(10) 2.756(18) 3.560(3) 154(3) y
N H1D Cl 2_566 0.869(10) 2.574(13) 3.422(3) 165(3) y

loop_
_geom_torsion_atom_site_label_1
_geom_torsion_atom_site_label_2
_geom_torsion_atom_site_label_3
_geom_torsion_atom_site_label_4
_geom_torsion_site_symmetry_1
_geom_torsion
Cl Co O C1 . -177.0(2)
Cl Co O C1 2_666 3.0(2)
N Co O C1 . -84.4(2)
N Co O C1 2_666 95.6(2)
Co O C1 C2 . -162.3(2)
Cl Co N C3 . -79.7(2)
Cl Co N C3 2_666 100.3(2)
O Co N C3 . -165.6(2)
O Co N C3 2_666 14.4(2)
Co N C3 C4 . -81.7(3)
Co N C3 C8 . 96.5(3)
N C3 C4 C5 . 178.7(3)
C8 C3 C4 C5 . 0.4(5)
C3 C4 C5 C6 . -0.6(5)
C4 C5 C6 C7 . 0.3(5)
C5 C6 C7 C8 . 0.3(5)
N C3 C8 C7 . -178.1(3)
C4 C3 C8 C7 . 0.2(5)
C6 C7 C8 C3 . -0.5(5)
